data_2232049
loop_
_publ_author_name
'Zeb, A.'
'Yousuf, S.'

_publ_section_title
;
 (<i>E</i>)-1-(3-Nitrophenyl)ethanone (2-methylphenyl)hydrazone
;
_journal_coeditor_code RZ2637
_journal_issue 10
_journal_name_full 'Acta Crystallographica Section E'
_journal_page_first o2801
_journal_paper_doi 10.1107/S1600536811037846
_journal_volume 67
_journal_year 2011
_chemical_formula_iupac 'C15 H15 N3 O2'
_chemical_formula_moiety 'C15 H15 N3 O2'
_chemical_formula_sum 'C15 H15 N3 O2'
_chemical_formula_weight 269.30
_chemical_name_systematic
;
(<i>E</i>)-1-(3-Nitrophenyl)ethanone (2-methylphenyl)hydrazone
;
_space_group_IT_number 14
_symmetry_cell_setting monoclinic
_symmetry_space_group_name_Hall '-P 2yn'
_symmetry_space_group_name_H-M 'P 1 21/n 1'
_atom_sites_solution_hydrogens geom
_atom_sites_solution_primary direct
_atom_sites_solution_secondary difmap
_audit_creation_method SHELXL-97
_cell_angle_alpha 90.00
_cell_angle_beta 110.485(5)
_cell_angle_gamma 90.00
_cell_formula_units_Z 4
_cell_length_a 7.4763(18)
_cell_length_b 25.742(6)
_cell_length_c 7.6564(19)
_cell_measurement_reflns_used 2070
_cell_measurement_temperature 273(2)
_cell_measurement_theta_max 24.36
_cell_measurement_theta_min 2.95
_cell_volume 1380.3(6)
_computing_cell_refinement 'SAINT (Bruker, 2000)'
_computing_data_collection 'SMART (Bruker, 2000)'
_computing_data_reduction 'SAINT (Bruker, 2000)'
_computing_molecular_graphics 'SHELXTL (Sheldrick, 2008)'
_computing_publication_material
;
SHELXTL (Sheldrick, 2008), PARST (Nardelli, 1995) and PLATON
(Spek, 2009)
;
_computing_structure_refinement 'SHELXL97 (Sheldrick, 2008)'
_computing_structure_solution 'SHELXS97 (Sheldrick, 2008)'
_diffrn_ambient_temperature 273(2)
_diffrn_measured_fraction_theta_full 0.987
_diffrn_measured_fraction_theta_max 0.987
_diffrn_measurement_device_type
;
Bruker SMART APEX CCD area-detector
;
_diffrn_measurement_method \w
_diffrn_radiation_monochromator graphite
_diffrn_radiation_source 'fine-focus sealed tube'
_diffrn_radiation_type MoK\a
_diffrn_radiation_wavelength 0.71073
_diffrn_reflns_av_R_equivalents 0.0388
_diffrn_reflns_av_sigmaI/netI 0.0457
_diffrn_reflns_limit_h_max 9
_diffrn_reflns_limit_h_min -9
_diffrn_reflns_limit_k_max 29
_diffrn_reflns_limit_k_min -31
_diffrn_reflns_limit_l_max 9
_diffrn_reflns_limit_l_min -9
_diffrn_reflns_number 7958
_diffrn_reflns_theta_full 25.50
_diffrn_reflns_theta_max 25.50
_diffrn_reflns_theta_min 1.58
_exptl_absorpt_coefficient_mu 0.089
_exptl_absorpt_correction_T_max 0.9929
_exptl_absorpt_correction_T_min 0.9562
_exptl_absorpt_correction_type multi-scan
_exptl_absorpt_process_details '(SADABS; Bruker, 2000)'
_exptl_crystal_colour Yellow
_exptl_crystal_density_diffrn 1.296
_exptl_crystal_density_method 'not measured'
_exptl_crystal_description Plate
_exptl_crystal_F_000 568
_exptl_crystal_size_max 0.51
_exptl_crystal_size_mid 0.46
_exptl_crystal_size_min 0.08
_refine_diff_density_max 0.292
_refine_diff_density_min -0.208
_refine_ls_extinction_method none
_refine_ls_goodness_of_fit_ref 1.043
_refine_ls_hydrogen_treatment mixed
_refine_ls_matrix_type full
_refine_ls_number_parameters 187
_refine_ls_number_reflns 2535
_refine_ls_number_restraints 0
_refine_ls_restrained_S_all 1.043
_refine_ls_R_factor_all 0.0836
_refine_ls_R_factor_gt 0.0602
_refine_ls_shift/su_max 0.000
_refine_ls_shift/su_mean 0.000
_refine_ls_structure_factor_coef Fsqd
_refine_ls_weighting_details 'calc w=1/[\s^2^(Fo^2^)+(0.0991P)^2^+0.0824P] where P=(Fo^2^+2Fc^2^)/3'
_refine_ls_weighting_scheme calc
_refine_ls_wR_factor_gt 0.1527
_refine_ls_wR_factor_ref 0.1758
_reflns_number_gt 1746
_reflns_number_total 2535
_reflns_threshold_expression I>2\s(I)
_cod_data_source_file rz2637.cif
_cod_data_source_block I
_cod_original_sg_symbol_H-M 'P 21/n'
_cod_database_code 2232049
_cod_database_fobs_code 2232049

loop_
_symmetry_equiv_pos_as_xyz
'x, y, z'
'-x+1/2, y+1/2, -z+1/2'
'-x, -y, -z'
'x-1/2, -y-1/2, z-1/2'

loop_
_atom_site_type_symbol
_atom_site_label
_atom_site_fract_x
_atom_site_fract_y
_atom_site_fract_z
_atom_site_U_iso_or_equiv
_atom_site_adp_type
_atom_site_calc_flag
_atom_site_refinement_flags
_atom_site_occupancy
_atom_site_symmetry_multiplicity
O O1 -0.0105(4) 0.25761(8) 0.7851(3) 0.1120(8) Uani d . 1 1
O O2 -0.0998(3) 0.30826(7) 0.5495(3) 0.0983(6) Uani d . 1 1
N N1 0.2485(3) 0.00558(7) 0.5057(3) 0.0652(5) Uani d . 1 1
N N2 0.1857(2) 0.05385(7) 0.4420(2) 0.0600(5) Uani d . 1 1
N N3 -0.0373(3) 0.26679(8) 0.6232(3) 0.0753(6) Uani d . 1 1
C C1 0.0995(4) 0.15320(9) 0.3011(3) 0.0716(6) Uani d . 1 1
H H1B 0.1320 0.1284 0.2290 0.086 Uiso calc R 1 1
C C2 0.0380(4) 0.20121(10) 0.2255(3) 0.0780(7) Uani d . 1 1
H H2B 0.0275 0.2082 0.1032 0.094 Uiso calc R 1 1
C C3 -0.0082(3) 0.23888(9) 0.3293(3) 0.0705(6) Uani d . 1 1
H H3A -0.0495 0.2716 0.2797 0.085 Uiso calc R 1 1
C C4 0.0086(3) 0.22673(8) 0.5084(3) 0.0603(5) Uani d . 1 1
C C5 0.0684(3) 0.17883(8) 0.5874(3) 0.0581(5) Uani d . 1 1
H H5A 0.0778 0.1722 0.7097 0.070 Uiso calc R 1 1
C C6 0.1147(3) 0.14059(8) 0.4826(3) 0.0557(5) Uani d . 1 1
C C7 0.1796(3) 0.08832(8) 0.5615(3) 0.0548(5) Uani d . 1 1
C C8 0.3256(3) -0.08197(8) 0.4538(3) 0.0619(6) Uani d . 1 1
C C9 0.3307(3) -0.12021(9) 0.3286(4) 0.0759(7) Uani d . 1 1
H H9A 0.3731 -0.1533 0.3731 0.091 Uiso calc R 1 1
C C10 0.2748(4) -0.11080(11) 0.1401(4) 0.0856(8) Uani d . 1 1
H H10A 0.2791 -0.1372 0.0588 0.103 Uiso calc R 1 1
C C11 0.2130(4) -0.06233(11) 0.0734(3) 0.0821(7) Uani d . 1 1
H H11A 0.1747 -0.0558 -0.0539 0.099 Uiso calc R 1 1
C C12 0.2068(3) -0.02331(9) 0.1923(3) 0.0691(6) Uani d . 1 1
H H12A 0.1665 0.0097 0.1456 0.083 Uiso calc R 1 1
C C13 0.2604(3) -0.03265(8) 0.3823(3) 0.0576(5) Uani d . 1 1
C C14 0.3872(4) -0.09290(10) 0.6573(3) 0.0836(7) Uani d . 1 1
H H14A 0.4376 -0.1275 0.6814 0.125 Uiso calc R 1 1
H H14B 0.2796 -0.0898 0.6976 0.125 Uiso calc R 1 1
H H14C 0.4840 -0.0685 0.7242 0.125 Uiso calc R 1 1
C C15 0.2345(4) 0.07845(9) 0.7658(3) 0.0728(6) Uani d . 1 1
H H15A 0.3563 0.0614 0.8110 0.109 Uiso calc R 1 1
H H15B 0.1401 0.0567 0.7877 0.109 Uiso calc R 1 1
H H15C 0.2422 0.1109 0.8299 0.109 Uiso calc R 1 1
H H1N1 0.285(4) -0.0027(9) 0.622(4) 0.079(8) Uiso d . 1 1

loop_
_atom_site_aniso_label
_atom_site_aniso_U_11
_atom_site_aniso_U_22
_atom_site_aniso_U_33
_atom_site_aniso_U_12
_atom_site_aniso_U_13
_atom_site_aniso_U_23
O1 0.164(2) 0.0973(14) 0.0794(12) 0.0453(13) 0.0483(12) 0.0098(10)
O2 0.1248(17) 0.0622(11) 0.0986(13) 0.0146(10) 0.0274(11) 0.0023(9)
N1 0.0681(13) 0.0615(11) 0.0611(11) 0.0066(9) 0.0163(9) 0.0031(9)
N2 0.0516(11) 0.0601(11) 0.0647(10) 0.0009(8) 0.0160(8) 0.0015(8)
N3 0.0795(14) 0.0627(12) 0.0776(13) 0.0076(10) 0.0199(10) 0.0030(10)
C1 0.0782(16) 0.0720(15) 0.0702(14) 0.0032(11) 0.0332(12) 0.0025(11)
C2 0.0897(19) 0.0802(17) 0.0677(14) 0.0014(13) 0.0320(13) 0.0129(12)
C3 0.0662(15) 0.0631(14) 0.0774(15) -0.0015(11) 0.0192(11) 0.0118(11)
C4 0.0520(13) 0.0586(12) 0.0665(12) -0.0038(9) 0.0161(10) 0.0011(10)
C5 0.0509(12) 0.0613(13) 0.0574(11) -0.0066(9) 0.0130(9) 0.0002(9)
C6 0.0431(12) 0.0613(12) 0.0592(11) -0.0076(9) 0.0134(9) -0.0007(9)
C7 0.0432(11) 0.0590(12) 0.0593(11) -0.0054(9) 0.0144(9) -0.0009(9)
C8 0.0457(12) 0.0651(13) 0.0742(13) -0.0017(9) 0.0200(10) 0.0006(10)
C9 0.0613(15) 0.0673(15) 0.1014(18) 0.0070(11) 0.0315(13) -0.0033(12)
C10 0.0767(18) 0.095(2) 0.0891(18) 0.0090(14) 0.0334(14) -0.0222(14)
C11 0.0724(17) 0.106(2) 0.0678(14) 0.0161(14) 0.0244(12) -0.0065(14)
C12 0.0586(14) 0.0786(15) 0.0685(13) 0.0098(11) 0.0202(11) 0.0034(11)
C13 0.0413(11) 0.0634(13) 0.0673(13) -0.0017(9) 0.0180(9) -0.0010(10)
C14 0.0877(19) 0.0762(16) 0.0867(17) 0.0121(13) 0.0302(14) 0.0189(13)
C15 0.0769(17) 0.0654(14) 0.0697(14) 0.0015(11) 0.0180(12) 0.0036(10)

loop_
_atom_type_symbol
_atom_type_description
_atom_type_scat_dispersion_real
_atom_type_scat_dispersion_imag
_atom_type_scat_source
C C 0.0033 0.0016 'International Tables Vol C Tables 4.2.6.8 and 6.1.1.4'
H H 0.0000 0.0000 'International Tables Vol C Tables 4.2.6.8 and 6.1.1.4'
N N 0.0061 0.0033 'International Tables Vol C Tables 4.2.6.8 and 6.1.1.4'
O O 0.0106 0.0060 'International Tables Vol C Tables 4.2.6.8 and 6.1.1.4'

loop_
_geom_angle_atom_site_label_1
_geom_angle_atom_site_label_2
_geom_angle_atom_site_label_3
_geom_angle
N2 N1 C13 120.06(18)
N2 N1 H1N1 122.9(16)
C13 N1 H1N1 117.0(16)
C7 N2 N1 118.04(17)
O1 N3 O2 123.0(2)
O1 N3 C4 119.10(19)
O2 N3 C4 117.9(2)
C2 C1 C6 121.9(2)
C2 C1 H1B 119.1
C6 C1 H1B 119.1
C3 C2 C1 120.5(2)
C3 C2 H2B 119.8
C1 C2 H2B 119.8
C4 C3 C2 117.7(2)
C4 C3 H3A 121.1
C2 C3 H3A 121.1
C3 C4 C5 123.11(19)
C3 C4 N3 118.66(19)
C5 C4 N3 118.24(19)
C4 C5 C6 119.32(19)
C4 C5 H5A 120.3
C6 C5 H5A 120.3
C5 C6 C1 117.51(19)
C5 C6 C7 121.31(18)
C1 C6 C7 121.17(18)
N2 C7 C6 115.08(17)
N2 C7 C15 124.21(18)
C6 C7 C15 120.72(17)
C9 C8 C13 117.6(2)
C9 C8 C14 121.1(2)
C13 C8 C14 121.22(19)
C10 C9 C8 122.0(2)
C10 C9 H9A 119.0
C8 C9 H9A 119.0
C11 C10 C9 119.4(2)
C11 C10 H10A 120.3
C9 C10 H10A 120.3
C10 C11 C12 120.6(2)
C10 C11 H11A 119.7
C12 C11 H11A 119.7
C11 C12 C13 120.4(2)
C11 C12 H12A 119.8
C13 C12 H12A 119.8
C12 C13 N1 121.79(19)
C12 C13 C8 120.01(19)
N1 C13 C8 118.19(19)
C8 C14 H14A 109.5
C8 C14 H14B 109.5
H14A C14 H14B 109.5
C8 C14 H14C 109.5
H14A C14 H14C 109.5
H14B C14 H14C 109.5
C7 C15 H15A 109.5
C7 C15 H15B 109.5
H15A C15 H15B 109.5
C7 C15 H15C 109.5
H15A C15 H15C 109.5
H15B C15 H15C 109.5

loop_
_geom_bond_atom_site_label_1
_geom_bond_atom_site_label_2
_geom_bond_distance
O1 N3 1.207(2)
O2 N3 1.222(2)
N1 N2 1.357(2)
N1 C13 1.389(3)
N1 H1N1 0.86(2)
N2 C7 1.286(2)
N3 C4 1.471(3)
C1 C2 1.374(3)
C1 C6 1.392(3)
C1 H1B 0.9300
C2 C3 1.372(3)
C2 H2B 0.9300
C3 C4 1.369(3)
C3 H3A 0.9300
C4 C5 1.377(3)
C5 C6 1.388(3)
C5 H5A 0.9300
C6 C7 1.485(3)
C7 C15 1.493(3)
C8 C9 1.384(3)
C8 C13 1.401(3)
C8 C14 1.489(3)
C9 C10 1.376(3)
C9 H9A 0.9300
C10 C11 1.366(4)
C10 H10A 0.9300
C11 C12 1.367(3)
C11 H11A 0.9300
C12 C13 1.388(3)
C12 H12A 0.9300
C14 H14A 0.9600
C14 H14B 0.9600
C14 H14C 0.9600
C15 H15A 0.9600
C15 H15B 0.9600
C15 H15C 0.9600

loop_
_geom_torsion_atom_site_label_1
_geom_torsion_atom_site_label_2
_geom_torsion_atom_site_label_3
_geom_torsion_atom_site_label_4
_geom_torsion
C13 N1 N2 C7 -178.96(16)
C6 C1 C2 C3 1.0(4)
C1 C2 C3 C4 -0.3(4)
C2 C3 C4 C5 -0.2(3)
C2 C3 C4 N3 179.1(2)
O1 N3 C4 C3 -175.0(2)
O2 N3 C4 C3 4.4(3)
O1 N3 C4 C5 4.4(3)
O2 N3 C4 C5 -176.2(2)
C3 C4 C5 C6 0.1(3)
N3 C4 C5 C6 -179.27(18)
C4 C5 C6 C1 0.6(3)
C4 C5 C6 C7 -179.92(18)
C2 C1 C6 C5 -1.2(3)
C2 C1 C6 C7 179.4(2)
N1 N2 C7 C6 178.38(16)
N1 N2 C7 C15 -1.0(3)
C5 C6 C7 N2 168.33(17)
C1 C6 C7 N2 -12.2(3)
C5 C6 C7 C15 -12.3(3)
C1 C6 C7 C15 167.1(2)
C13 C8 C9 C10 0.2(3)
C14 C8 C9 C10 -179.8(2)
C8 C9 C10 C11 0.2(4)
C9 C10 C11 C12 0.2(4)
C10 C11 C12 C13 -1.1(4)
C11 C12 C13 N1 -177.4(2)
C11 C12 C13 C8 1.6(3)
N2 N1 C13 C12 -1.0(3)
N2 N1 C13 C8 -179.92(17)
C9 C8 C13 C12 -1.1(3)
C14 C8 C13 C12 179.0(2)
C9 C8 C13 N1 177.85(18)
C14 C8 C13 N1 -2.1(3)
